data_7217708
loop_
_publ_author_name
'Liu, Tong-Peng'
'Huo, Li-Hua'
'Deng, Zhao-Peng'
'Zhao, Hui'
'Gao, Shan'

_publ_section_title
;
 Supramolecular architectures and luminescent properties of salts
 containing flexible bis(pyridyl) cations with aliphatic diamine spacer:
 Effects of inorganic anions, alkalinity and conformation of the
 bis(pyridyl) cations
;
_journal_name_full 'RSC Advances'
_journal_paper_doi 10.1039/C4RA05029K
_journal_year 2014
_chemical_formula_moiety 'C14 H20 N4, 2(Cl O4), 2(H2 O)'
_chemical_formula_sum 'C14 H24 Cl2 N4 O10'
_chemical_formula_weight 479.27
_chemical_name_systematic
; 
 ? 
;
_space_group_IT_number 2
_symmetry_cell_setting triclinic
_symmetry_space_group_name_Hall '-P 1'
_symmetry_space_group_name_H-M 'P -1'
_atom_sites_solution_hydrogens geom
_atom_sites_solution_primary direct
_atom_sites_solution_secondary difmap
_audit_creation_method SHELXL-97
_cell_angle_alpha 112.20(3)
_cell_angle_beta 102.88(3)
_cell_angle_gamma 96.14(3)
_cell_formula_units_Z 1
_cell_length_a 7.6857(15)
_cell_length_b 8.7364(17)
_cell_length_c 8.8059(18)
_cell_measurement_reflns_used 1470
_cell_measurement_temperature 295(2)
_cell_measurement_theta_max 24.99
_cell_measurement_theta_min 3.25
_cell_volume 521.6(2)
_computing_cell_refinement
;
CrysAlis Pro (Agilent, 2013)
;
_computing_data_collection
;
CrysAlis Pro (Agilent, 2013)
;
_computing_data_reduction
;
CrysAlis Pro (Agilent, 2013)
;
_computing_molecular_graphics '(K. Brandenburg, Diamond 3.1, 2009)'
_computing_publication_material '(K. Brandenburg, Diamond 3.1, 2009)'
_computing_structure_refinement 'SHELXL-97 (Sheldrick, 1997)'
_computing_structure_solution 'SHELXS-97 (Sheldrick, 1990)'
_diffrn_ambient_temperature 295(2)
_diffrn_detector_area_resol_mean 16.1954
_diffrn_measured_fraction_theta_full 0.991
_diffrn_measured_fraction_theta_max 0.991
_diffrn_measurement_device_type 'Xcalibur, Eos'
_diffrn_measurement_method '\w scans'
_diffrn_radiation_monochromator graphite
_diffrn_radiation_source 'Enhance (Mo) X-ray Source'
_diffrn_radiation_type MoK\a
_diffrn_radiation_wavelength 0.71073
_diffrn_reflns_av_R_equivalents 0.0359
_diffrn_reflns_av_sigmaI/netI 0.0469
_diffrn_reflns_limit_h_max 9
_diffrn_reflns_limit_h_min -8
_diffrn_reflns_limit_k_max 10
_diffrn_reflns_limit_k_min -10
_diffrn_reflns_limit_l_max 9
_diffrn_reflns_limit_l_min -10
_diffrn_reflns_number 4024
_diffrn_reflns_theta_full 24.99
_diffrn_reflns_theta_max 24.99
_diffrn_reflns_theta_min 3.22
_exptl_absorpt_coefficient_mu 0.371
_exptl_absorpt_correction_T_max 0.9499
_exptl_absorpt_correction_T_min 0.9261
_exptl_absorpt_correction_type multi-scan
_exptl_absorpt_process_details
; 
CrysAlis Pro (Agilent, 2013)
Empirical absorption correction using spherical harmonics,
 implemented in SCALE3 ABSPACK scaling algorithm. 
;
_exptl_crystal_colour colorless
_exptl_crystal_density_diffrn 1.526
_exptl_crystal_density_method 'not measured'
_exptl_crystal_description prism
_exptl_crystal_F_000 250
_exptl_crystal_size_max 0.21
_exptl_crystal_size_mid 0.19
_exptl_crystal_size_min 0.14
_refine_diff_density_max 0.499
_refine_diff_density_min -0.384
_refine_diff_density_rms 0.102
_refine_ls_extinction_method none
_refine_ls_goodness_of_fit_ref 1.085
_refine_ls_hydrogen_treatment mixed
_refine_ls_matrix_type full
_refine_ls_number_parameters 148
_refine_ls_number_reflns 1828
_refine_ls_number_restraints 6
_refine_ls_restrained_S_all 1.083
_refine_ls_R_factor_all 0.0743
_refine_ls_R_factor_gt 0.0690
_refine_ls_shift/su_max 0.001
_refine_ls_shift/su_mean 0.000
_refine_ls_structure_factor_coef Fsqd
_refine_ls_weighting_details 'calc w=1/[\s^2^(Fo^2^)+(0.1228P)^2^+0.3130P] where P=(Fo^2^+2Fc^2^)/3'
_refine_ls_weighting_scheme calc
_refine_ls_wR_factor_gt 0.1915
_refine_ls_wR_factor_ref 0.1981
_reflns_number_gt 1579
_reflns_number_total 1828
_reflns_threshold_expression >2sigma(I)
_cod_data_source_file c4ra05029k2.cif
_cod_data_source_block complex6
_cod_original_cell_volume 521.58(18)
_cod_database_code 7217708

loop_
_symmetry_equiv_pos_as_xyz
'x, y, z'
'-x, -y, -z'

loop_
_atom_site_label
_atom_site_type_symbol
_atom_site_fract_x
_atom_site_fract_y
_atom_site_fract_z
_atom_site_U_iso_or_equiv
_atom_site_adp_type
_atom_site_occupancy
_atom_site_symmetry_multiplicity
_atom_site_calc_flag
_atom_site_refinement_flags
Cl1 Cl 1.17035(11) 0.78957(11) -0.01966(10) 0.0532(4) Uani 1 1 d .
O1W O 0.6952(4) 0.7991(5) 0.1152(5) 0.0848(10) Uani 1 1 d D
H1W1 H 0.629(7) 0.859(6) 0.168(7) 0.127 Uiso 1 1 d D
H1W2 H 0.758(7) 0.858(6) 0.080(8) 0.127 Uiso 1 1 d D
O1 O 1.3322(8) 0.9036(9) 0.0447(9) 0.198(3) Uani 1 1 d .
O2 O 1.0670(9) 0.8044(9) -0.1591(7) 0.174(2) Uani 1 1 d .
O3 O 1.0920(7) 0.8174(6) 0.1125(6) 0.1252(16) Uani 1 1 d .
O4 O 1.2062(10) 0.6273(6) -0.0751(6) 0.155(2) Uani 1 1 d .
N1 N 0.2619(3) 0.6924(3) 0.4284(4) 0.0449(7) Uani 1 1 d .
N2 N 0.9128(3) 0.7645(3) 0.3995(3) 0.0346(6) Uani 1 1 d D
H2N1 H 0.853(4) 0.761(4) 0.303(2) 0.052 Uiso 1 1 d D
H2N2 H 1.013(3) 0.733(4) 0.389(4) 0.052 Uiso 1 1 d D
C1 C 0.3980(4) 0.7711(4) 0.5745(4) 0.0470(8) Uani 1 1 d .
H1 H 0.3702 0.8387 0.6727 0.056 Uiso 1 1 calc R
C2 C 0.5755(4) 0.7570(4) 0.5866(4) 0.0425(7) Uani 1 1 d .
H2 H 0.6652 0.8128 0.6909 0.051 Uiso 1 1 calc R
C3 C 0.6202(3) 0.6584(3) 0.4410(4) 0.0328(6) Uani 1 1 d .
C4 C 0.4802(4) 0.5762(4) 0.2903(4) 0.0403(7) Uani 1 1 d .
H4 H 0.5043 0.5081 0.1902 0.048 Uiso 1 1 calc R
C5 C 0.3050(4) 0.5960(4) 0.2898(4) 0.0441(7) Uani 1 1 d .
H5 H 0.2122 0.5393 0.1877 0.053 Uiso 1 1 calc R
C6 C 0.8135(4) 0.6396(4) 0.4474(4) 0.0390(7) Uani 1 1 d .
H6A H 0.8127 0.5257 0.3696 0.047 Uiso 1 1 calc R
H6B H 0.8784 0.6558 0.5621 0.047 Uiso 1 1 calc R
C7 C 0.9410(4) 0.9427(3) 0.5238(4) 0.0381(7) Uani 1 1 d .
H7A H 0.9999 0.9542 0.6382 0.046 Uiso 1 1 calc R
H7B H 0.8240 0.9749 0.5230 0.046 Uiso 1 1 calc R

loop_
_atom_site_aniso_label
_atom_site_aniso_U_11
_atom_site_aniso_U_22
_atom_site_aniso_U_33
_atom_site_aniso_U_23
_atom_site_aniso_U_13
_atom_site_aniso_U_12
Cl1 0.0539(6) 0.0631(6) 0.0399(5) 0.0191(4) 0.0117(4) 0.0137(4)
O1W 0.0664(19) 0.117(3) 0.080(2) 0.062(2) 0.0057(16) 0.0064(17)
O1 0.114(4) 0.189(6) 0.185(6) -0.009(4) 0.038(4) -0.058(4)
O2 0.190(5) 0.244(7) 0.103(3) 0.102(4) -0.003(4) 0.085(5)
O3 0.189(4) 0.143(4) 0.118(3) 0.077(3) 0.114(3) 0.098(3)
O4 0.282(7) 0.127(4) 0.114(3) 0.056(3) 0.121(4) 0.118(4)
N1 0.0318(13) 0.0512(15) 0.0608(17) 0.0276(13) 0.0203(12) 0.0138(11)
N2 0.0252(11) 0.0392(13) 0.0413(13) 0.0165(11) 0.0128(10) 0.0083(9)
C1 0.0414(16) 0.0496(18) 0.0518(19) 0.0158(15) 0.0248(15) 0.0125(14)
C2 0.0382(15) 0.0457(17) 0.0402(16) 0.0147(13) 0.0121(13) 0.0049(12)
C3 0.0277(13) 0.0298(13) 0.0432(15) 0.0163(11) 0.0130(11) 0.0049(10)
C4 0.0329(14) 0.0446(16) 0.0417(16) 0.0141(13) 0.0143(12) 0.0081(12)
C5 0.0301(14) 0.0522(18) 0.0479(17) 0.0224(14) 0.0065(13) 0.0031(12)
C6 0.0309(14) 0.0373(15) 0.0540(18) 0.0223(14) 0.0146(13) 0.0098(11)
C7 0.0344(14) 0.0376(15) 0.0451(16) 0.0172(13) 0.0163(13) 0.0073(11)

loop_
_atom_type_symbol
_atom_type_description
_atom_type_scat_dispersion_real
_atom_type_scat_dispersion_imag
_atom_type_scat_source
C C 0.0033 0.0016 'International Tables Vol C Tables 4.2.6.8 and 6.1.1.4'
H H 0.0000 0.0000 'International Tables Vol C Tables 4.2.6.8 and 6.1.1.4'
N N 0.0061 0.0033 'International Tables Vol C Tables 4.2.6.8 and 6.1.1.4'
O O 0.0106 0.0060 'International Tables Vol C Tables 4.2.6.8 and 6.1.1.4'
Cl Cl 0.1484 0.1585 'International Tables Vol C Tables 4.2.6.8 and 6.1.1.4'

loop_
_geom_angle_atom_site_label_1
_geom_angle_atom_site_label_2
_geom_angle_atom_site_label_3
_geom_angle
_geom_angle_site_symmetry_1
_geom_angle_site_symmetry_3
O1 Cl1 O2 109.2(5) . .
O1 Cl1 O3 107.1(4) . .
O2 Cl1 O3 114.9(4) . .
O1 Cl1 O4 108.4(5) . .
O2 Cl1 O4 107.5(4) . .
O3 Cl1 O4 109.6(3) . .
H1W1 O1W H1W2 108.6(17) . .
C5 N1 C1 117.2(2) . .
C7 N2 C6 113.3(2) . .
C7 N2 H2N1 105(2) . .
C6 N2 H2N1 112(2) . .
C7 N2 H2N2 113(2) . .
C6 N2 H2N2 105(2) . .
H2N1 N2 H2N2 108.0(16) . .
N1 C1 C2 123.4(3) . .
N1 C1 H1 118.3 . .
C2 C1 H1 118.3 . .
C1 C2 C3 119.2(3) . .
C1 C2 H2 120.4 . .
C3 C2 H2 120.4 . .
C4 C3 C2 117.7(2) . .
C4 C3 C6 121.1(3) . .
C2 C3 C6 121.2(3) . .
C5 C4 C3 119.4(3) . .
C5 C4 H4 120.3 . .
C3 C4 H4 120.3 . .
N1 C5 C4 123.2(3) . .
N1 C5 H5 118.4 . .
C4 C5 H5 118.4 . .
C3 C6 N2 112.1(2) . .
C3 C6 H6A 109.2 . .
N2 C6 H6A 109.2 . .
C3 C6 H6B 109.2 . .
N2 C6 H6B 109.2 . .
H6A C6 H6B 107.9 . .
N2 C7 C7 109.6(3) . 2_776
N2 C7 H7A 109.7 . .
C7 C7 H7A 109.7 2_776 .
N2 C7 H7B 109.7 . .
C7 C7 H7B 109.7 2_776 .
H7A C7 H7B 108.2 . .

loop_
_geom_bond_atom_site_label_1
_geom_bond_atom_site_label_2
_geom_bond_distance
_geom_bond_site_symmetry_2
Cl1 O1 1.362(5) .
Cl1 O2 1.365(4) .
Cl1 O3 1.381(3) .
Cl1 O4 1.395(4) .
O1W H1W1 0.86(5) .
O1W H1W2 0.86(5) .
N1 C5 1.332(4) .
N1 C1 1.342(4) .
N2 C7 1.484(4) .
N2 C6 1.505(4) .
N2 H2N1 0.86(3) .
N2 H2N2 0.86(3) .
C1 C2 1.367(4) .
C1 H1 0.9300 .
C2 C3 1.389(4) .
C2 H2 0.9300 .
C3 C4 1.383(4) .
C3 C6 1.503(4) .
C4 C5 1.375(4) .
C4 H4 0.9300 .
C5 H5 0.9300 .
C6 H6A 0.9700 .
C6 H6B 0.9700 .
C7 C7 1.514(5) 2_776
C7 H7A 0.9700 .
C7 H7B 0.9700 .

loop_
_geom_hbond_atom_site_label_D
_geom_hbond_atom_site_label_H
_geom_hbond_atom_site_label_A
_geom_hbond_distance_DH
_geom_hbond_distance_HA
_geom_hbond_distance_DA
_geom_hbond_angle_DHA
_geom_hbond_site_symmetry_A
O1W H1W1 O1 0.86(5) 2.44(5) 3.033(8) 127(6) 1_455
N2 H2N1 O1W 0.86(3) 1.984(12) 2.824(4) 166(3) .
N2 H2N2 N1 0.86(3) 1.962(12) 2.799(3) 165(3) 1_655

loop_
_geom_torsion_atom_site_label_1
_geom_torsion_atom_site_label_2
_geom_torsion_atom_site_label_3
_geom_torsion_atom_site_label_4
_geom_torsion
_geom_torsion_site_symmetry_4
C5 N1 C1 C2 0.2(5) .
N1 C1 C2 C3 0.8(5) .
C1 C2 C3 C4 -1.1(4) .
C1 C2 C3 C6 179.7(3) .
C2 C3 C4 C5 0.5(4) .
C6 C3 C4 C5 179.7(3) .
C1 N1 C5 C4 -0.8(5) .
C3 C4 C5 N1 0.4(5) .
C4 C3 C6 N2 86.5(3) .
C2 C3 C6 N2 -94.4(3) .
C7 N2 C6 C3 65.8(3) .
C6 N2 C7 C7 173.9(3) 2_776
